data_4336729
loop_
_publ_author_name
'Vadapalli Chandrasekhar'
'Prasenjit Bag'
'Wolfgang Kroener'
'Klaus Gieb'
'Paul M\"uller'

_publ_section_title
;
 Pentanuclear Heterometallic {Ni2Ln3} (Ln = Gd, Dy, Tb, Ho) Assemblies.
 Single-Molecule Magnet Behavior and Multistep Relaxation in the
 Dysprosium Derivative
;
_journal_name_full 'Inorganic Chemistry'
_journal_page_first 13078
_journal_page_last 13086
_journal_paper_doi 10.1021/ic4019025
_journal_volume 52
_journal_year 2013
_chemical_formula_sum 'C81 H105 Cl2 Ho3 N8 Ni2 O21'
_chemical_formula_weight 2209.84
_chemical_name_systematic
; 
 ? 
;
_space_group_IT_number 14
_symmetry_cell_setting monoclinic
_symmetry_space_group_name_Hall '-P 2yn'
_symmetry_space_group_name_H-M 'P 1 21/n 1'
_atom_sites_solution_hydrogens geom
_atom_sites_solution_primary direct
_atom_sites_solution_secondary difmap
_audit_creation_method SHELXL-97
_cell_angle_alpha 90.00
_cell_angle_beta 90.366(2)
_cell_angle_gamma 90.00
_cell_formula_units_Z 4
_cell_length_a 13.3251(9)
_cell_length_b 26.546(2)
_cell_length_c 23.1431(18)
_cell_measurement_reflns_used 4066
_cell_measurement_temperature 100(2)
_cell_measurement_theta_max 22.09
_cell_measurement_theta_min 2.17
_cell_volume 8186.2(10)
_computing_cell_refinement 'Bruker SMART'
_computing_data_collection 'Bruker SMART'
_computing_data_reduction 'Bruker SAINT'
_computing_molecular_graphics 'Bruker SHELXTL'
_computing_publication_material 'Bruker SHELXTL'
_computing_structure_refinement 'Bruker SHELXTL'
_computing_structure_solution 'Bruker SHELXTL'
_diffrn_ambient_temperature 100(2)
_diffrn_measured_fraction_theta_full 0.998
_diffrn_measured_fraction_theta_max 0.998
_diffrn_measurement_device_type 'CCD area detector'
_diffrn_measurement_method 'phi and omega scans'
_diffrn_radiation_monochromator graphite
_diffrn_radiation_source 'fine-focus sealed tube'
_diffrn_radiation_type MoK\a
_diffrn_radiation_wavelength 0.71073
_diffrn_reflns_av_R_equivalents 0.0845
_diffrn_reflns_av_sigmaI/netI 0.1069
_diffrn_reflns_limit_h_max 11
_diffrn_reflns_limit_h_min -16
_diffrn_reflns_limit_k_max 27
_diffrn_reflns_limit_k_min -32
_diffrn_reflns_limit_l_max 28
_diffrn_reflns_limit_l_min -27
_diffrn_reflns_number 44232
_diffrn_reflns_theta_full 25.50
_diffrn_reflns_theta_max 25.50
_diffrn_reflns_theta_min 1.17
_exptl_absorpt_coefficient_mu 3.461
_exptl_absorpt_correction_T_max 1.00
_exptl_absorpt_correction_T_min 0.693622
_exptl_absorpt_correction_type empirical
_exptl_absorpt_process_details SADABS
_exptl_crystal_colour red
_exptl_crystal_density_diffrn 1.793
_exptl_crystal_description block
_exptl_crystal_F_000 4424
_exptl_crystal_size_max 0.11
_exptl_crystal_size_mid 0.10
_exptl_crystal_size_min 0.085
_refine_diff_density_max 2.037
_refine_diff_density_min -4.553
_refine_diff_density_rms 0.236
_refine_ls_extinction_method none
_refine_ls_goodness_of_fit_ref 1.031
_refine_ls_hydrogen_treatment mixed
_refine_ls_matrix_type fullcycle
_refine_ls_number_parameters 1084
_refine_ls_number_reflns 15199
_refine_ls_number_restraints 58
_refine_ls_restrained_S_all 1.031
_refine_ls_R_factor_all 0.1148
_refine_ls_R_factor_gt 0.0634
_refine_ls_shift/su_max 0.000
_refine_ls_shift/su_mean 0.000
_refine_ls_structure_factor_coef Fsqd
_refine_ls_weighting_details 'calc w=1/[\s^2^(Fo^2^)+(0.0969P)^2^+30.5154P] where P=(Fo^2^+2Fc^2^)/3'
_refine_ls_weighting_scheme calc
_refine_ls_wR_factor_gt 0.1617
_refine_ls_wR_factor_ref 0.1969
_reflns_number_gt 9371
_reflns_number_total 15199
_reflns_threshold_expression >2sigma(I)
_cod_data_source_file ic4019025_si_001_4.cif
_cod_data_source_block Ni2Ho3
_cod_database_code 4336729

loop_
_symmetry_equiv_pos_as_xyz
'x, y, z'
'-x+1/2, y+1/2, -z+1/2'
'-x, -y, -z'
'x-1/2, -y-1/2, z-1/2'

loop_
_atom_site_label
_atom_site_type_symbol
_atom_site_fract_x
_atom_site_fract_y
_atom_site_fract_z
_atom_site_U_iso_or_equiv
_atom_site_adp_type
_atom_site_occupancy
_atom_site_symmetry_multiplicity
_atom_site_calc_flag
_atom_site_refinement_flags
Ho1 Ho 0.06300(4) 0.44580(2) 0.68805(2) 0.024 Uani 1 1 d .
Ho2 Ho 0.22096(4) 0.55450(2) 0.74841(2) 0.024 Uani 1 1 d .
Ho3 Ho 0.40520(4) 0.66491(2) 0.76983(2) 0.023 Uani 1 1 d .
Ni1 Ni 0.11236(11) 0.37748(6) 0.79956(7) 0.025 Uani 1 1 d .
Ni2 Ni 0.23801(11) 0.73644(6) 0.82720(6) 0.024 Uani 1 1 d .
Cl1 Cl 0.6609(2) 0.79647(12) 0.83334(16) 0.040 Uani 1 1 d .
Cl2 Cl 0.0895(4) 0.5843(2) 0.5606(2) 0.083 Uani 1 1 d .
O1 O 0.0419(6) 0.3658(3) 0.8665(3) 0.029 Uani 1 1 d .
O2 O 0.1747(6) 0.3862(3) 0.7279(3) 0.026 Uani 1 1 d .
O3 O -0.0189(7) 0.3810(3) 0.6328(4) 0.039 Uani 1 1 d D
H3 H -0.067(7) 0.362(3) 0.644(3) 0.058 Uiso 1 1 d D
O4 O 0.1948(6) 0.4984(3) 0.6734(3) 0.024 Uani 1 1 d .
O5 O 0.3649(6) 0.5046(3) 0.7561(3) 0.026 Uani 1 1 d .
O6 O 0.0713(5) 0.5071(3) 0.7582(3) 0.021 Uani 1 1 d .
O7 O -0.0004(6) 0.3954(3) 0.7556(4) 0.030 Uani 1 1 d .
O8 O -0.0102(6) 0.4979(3) 0.6161(4) 0.031 Uani 1 1 d D
H8 H 0.023(2) 0.512(4) 0.589(3) 0.047 Uiso 1 1 d D
O9 O 0.1098(6) 0.6029(3) 0.6873(3) 0.025 Uani 1 1 d D
O10 O 0.3107(5) 0.6055(3) 0.8160(3) 0.021 Uani 1 1 d .
O11 O 0.3699(6) 0.7184(3) 0.8439(3) 0.024 Uani 1 1 d .
O12 O 0.5415(6) 0.6090(3) 0.7516(4) 0.030 Uani 1 1 d D
H12 H 0.532(7) 0.584(2) 0.729(3) 0.045 Uiso 1 1 d D
O13 O 0.2024(6) 0.7479(3) 0.9030(3) 0.029 Uani 1 1 d .
O14 O 0.2811(5) 0.7265(3) 0.7518(3) 0.023 Uani 1 1 d .
O15 O 0.3262(6) 0.6127(3) 0.7056(3) 0.022 Uani 1 1 d .
O16 O 0.5390(6) 0.7252(3) 0.7614(3) 0.031 Uani 1 1 d D
H16 H 0.573(6) 0.737(4) 0.7895(9) 0.047 Uiso 1 1 d D
O17 O 0.277(2) 0.5655(8) 0.4926(10) 0.176 Uani 1 1 d U
H17 H 0.2262 0.5651 0.5126 0.264 Uiso 1 1 calc R
O18 O 0.2928(8) 0.7866(4) 0.0025(4) 0.054 Uani 1 1 d .
H18 H 0.2462 0.7811 -0.0199 0.081 Uiso 1 1 calc R
O19 O 0.5262(8) 0.5250(3) 0.6883(4) 0.048 Uani 1 1 d D
H19 H 0.5328 0.4982 0.7057 0.072 Uiso 1 1 calc R
O20 O 0.6751(9) 0.2884(5) 0.7684(5) 0.073 Uani 1 1 d .
H20 H 0.6254 0.2704 0.7715 0.110 Uiso 1 1 calc R
N1 N 0.2291(7) 0.3700(4) 0.8418(4) 0.025 Uani 1 1 d .
N2 N 0.1631(8) 0.4152(4) 0.6005(4) 0.029 Uani 1 1 d .
N3 N 0.2283(7) 0.5031(3) 0.8403(4) 0.020 Uani 1 1 d .
N4 N -0.1231(7) 0.4668(4) 0.7054(4) 0.026 Uani 1 1 d .
N5 N 0.0997(7) 0.6121(3) 0.7996(4) 0.025 Uani 1 1 d .
N6 N 0.5101(7) 0.6441(4) 0.8626(4) 0.025 Uani 1 1 d .
N7 N 0.1048(7) 0.7457(4) 0.8080(4) 0.024 Uani 1 1 d U
N8 N 0.4452(7) 0.6923(4) 0.6661(4) 0.026 Uani 1 1 d .
C1 C 0.2088(10) 0.3631(4) 0.9010(6) 0.032 Uani 1 1 d .
C2 C 0.2765(10) 0.3591(5) 0.9467(5) 0.031 Uani 1 1 d .
H2 H 0.3449 0.3626 0.9402 0.038 Uiso 1 1 calc R
C3 C 0.2408(10) 0.3494(5) 1.0040(6) 0.038 Uani 1 1 d .
H3A H 0.2850 0.3458 1.0349 0.046 Uiso 1 1 calc R
C4 C 0.1388(11) 0.3454(5) 1.0114(5) 0.043 Uani 1 1 d .
H4 H 0.1147 0.3387 1.0482 0.052 Uiso 1 1 calc R
C5 C 0.0704(11) 0.3510(5) 0.9667(5) 0.039 Uani 1 1 d .
H5 H 0.0021 0.3480 0.9740 0.047 Uiso 1 1 calc R
C6 C 0.1032(9) 0.3611(4) 0.9104(5) 0.029 Uani 1 1 d .
C7 C 0.3201(9) 0.3713(5) 0.8210(5) 0.030 Uani 1 1 d U
H7 H 0.3728 0.3700 0.8475 0.036 Uiso 1 1 calc R
C8 C 0.3450(9) 0.3745(5) 0.7632(5) 0.033 Uani 1 1 d U
C9 C 0.4472(9) 0.3738(4) 0.7462(6) 0.033 Uani 1 1 d .
H9 H 0.4957 0.3715 0.7752 0.040 Uiso 1 1 calc R
C10 C 0.4789(9) 0.3762(4) 0.6908(5) 0.028 Uani 1 1 d .
C11 C 0.5887(9) 0.3803(5) 0.6756(6) 0.040 Uani 1 1 d .
H11A H 0.6099 0.4147 0.6793 0.060 Uiso 1 1 calc R
H11B H 0.5984 0.3692 0.6366 0.060 Uiso 1 1 calc R
H11C H 0.6275 0.3595 0.7014 0.060 Uiso 1 1 calc R
C12 C 0.4054(9) 0.3740(4) 0.6471(6) 0.033 Uani 1 1 d .
H12A H 0.4249 0.3722 0.6087 0.040 Uiso 1 1 calc R
C13 C 0.3022(9) 0.3747(4) 0.6609(5) 0.026 Uani 1 1 d .
C14 C 0.2721(8) 0.3781(4) 0.7180(5) 0.019 Uani 1 1 d .
C15 C 0.2261(9) 0.3699(4) 0.6139(5) 0.029 Uani 1 1 d .
H15A H 0.1814 0.3424 0.6238 0.034 Uiso 1 1 calc R
H15B H 0.2608 0.3602 0.5788 0.034 Uiso 1 1 calc R
C16 C 0.0884(10) 0.4020(5) 0.5548(6) 0.038 Uani 1 1 d .
H16A H 0.1230 0.3873 0.5221 0.045 Uiso 1 1 calc R
H16B H 0.0553 0.4325 0.5416 0.045 Uiso 1 1 calc R
C17 C 0.0113(9) 0.3656(5) 0.5761(5) 0.031 Uani 1 1 d D
H17A H -0.0462 0.3654 0.5502 0.037 Uiso 1 1 calc R
H17B H 0.0392 0.3319 0.5775 0.037 Uiso 1 1 calc R
C18 C 0.2258(10) 0.4579(5) 0.5832(5) 0.032 Uani 1 1 d .
H18A H 0.1857 0.4806 0.5597 0.038 Uiso 1 1 calc R
H18B H 0.2801 0.4455 0.5593 0.038 Uiso 1 1 calc R
C19 C 0.2696(9) 0.4867(5) 0.6325(5) 0.030 Uani 1 1 d U
H19A H 0.3220 0.4669 0.6508 0.036 Uiso 1 1 calc R
H19B H 0.2995 0.5176 0.6183 0.036 Uiso 1 1 calc R
C20 C 0.3965(8) 0.4898(4) 0.8084(5) 0.023 Uani 1 1 d U
C21 C 0.4964(9) 0.4754(4) 0.8201(5) 0.027 Uani 1 1 d .
H21 H 0.5425 0.4741 0.7901 0.032 Uiso 1 1 calc R
C22 C 0.5261(10) 0.4636(5) 0.8744(6) 0.037 Uani 1 1 d .
H22 H 0.5926 0.4545 0.8808 0.045 Uiso 1 1 calc R
C23 C 0.4617(9) 0.4646(5) 0.9204(5) 0.029 Uani 1 1 d .
H23 H 0.4845 0.4567 0.9573 0.034 Uiso 1 1 calc R
C24 C 0.3627(10) 0.4774(4) 0.9110(6) 0.033 Uani 1 1 d .
H24 H 0.3176 0.4775 0.9415 0.039 Uiso 1 1 calc R
C25 C 0.3300(8) 0.4903(4) 0.8546(5) 0.022 Uani 1 1 d .
C26 C 0.1564(9) 0.4913(4) 0.8731(5) 0.029 Uani 1 1 d .
H26 H 0.1723 0.4744 0.9071 0.034 Uiso 1 1 calc R
C27 C 0.0505(8) 0.5020(4) 0.8619(5) 0.021 Uani 1 1 d .
C28 C -0.0140(9) 0.5032(5) 0.9082(5) 0.030 Uani 1 1 d .
H28 H 0.0120 0.4969 0.9449 0.036 Uiso 1 1 calc R
C29 C -0.1153(9) 0.5130(4) 0.9029(5) 0.028 Uani 1 1 d .
C30 C -0.1838(10) 0.5170(5) 0.9553(6) 0.039 Uani 1 1 d .
H30A H -0.1663 0.4913 0.9828 0.059 Uiso 1 1 calc R
H30B H -0.2523 0.5126 0.9433 0.059 Uiso 1 1 calc R
H30C H -0.1759 0.5495 0.9729 0.059 Uiso 1 1 calc R
C31 C -0.1543(9) 0.5160(5) 0.8466(5) 0.031 Uani 1 1 d .
H31 H -0.2231 0.5199 0.8413 0.038 Uiso 1 1 calc R
C32 C -0.0921(9) 0.5131(4) 0.7980(5) 0.025 Uani 1 1 d .
C33 C 0.0123(9) 0.5082(4) 0.8050(5) 0.023 Uani 1 1 d .
C34 C -0.1358(8) 0.5145(4) 0.7394(5) 0.023 Uani 1 1 d .
H34A H -0.1050 0.5419 0.7182 0.028 Uiso 1 1 calc R
H34B H -0.2068 0.5219 0.7424 0.028 Uiso 1 1 calc R
C35 C -0.1702(10) 0.4718(5) 0.6483(5) 0.034 Uani 1 1 d .
H35A H -0.2390 0.4830 0.6529 0.040 Uiso 1 1 calc R
H35B H -0.1716 0.4392 0.6295 0.040 Uiso 1 1 calc R
C36 C -0.1148(8) 0.5090(5) 0.6101(6) 0.031 Uani 1 1 d D
H36A H -0.1360 0.5053 0.5701 0.037 Uiso 1 1 calc R
H36B H -0.1284 0.5433 0.6223 0.037 Uiso 1 1 calc R
C37 C -0.1676(9) 0.4218(5) 0.7377(5) 0.030 Uani 1 1 d .
H37A H -0.2278 0.4328 0.7576 0.036 Uiso 1 1 calc R
H37B H -0.1873 0.3963 0.7099 0.036 Uiso 1 1 calc R
C38 C -0.0971(8) 0.3985(5) 0.7811(5) 0.030 Uani 1 1 d .
H38A H -0.0941 0.4191 0.8158 0.036 Uiso 1 1 calc R
H38B H -0.1204 0.3652 0.7917 0.036 Uiso 1 1 calc R
C39 C 0.0231(9) 0.6224(5) 0.7076(5) 0.031 Uani 1 1 d .
C40 C -0.0534(10) 0.6374(4) 0.6713(6) 0.031 Uani 1 1 d .
H40 H -0.0462 0.6347 0.6315 0.038 Uiso 1 1 calc R
C41 C -0.1432(9) 0.6568(5) 0.6951(6) 0.035 Uani 1 1 d .
H41 H -0.1952 0.6670 0.6708 0.041 Uiso 1 1 calc R
C42 C -0.1535(10) 0.6608(5) 0.7545(6) 0.037 Uani 1 1 d .
H42 H -0.2118 0.6741 0.7701 0.045 Uiso 1 1 calc R
C43 C -0.0756(9) 0.6444(4) 0.7910(6) 0.029 Uani 1 1 d .
H43 H -0.0838 0.6451 0.8309 0.034 Uiso 1 1 calc R
C44 C 0.0127(9) 0.6275(4) 0.7680(5) 0.026 Uani 1 1 d .
C45 C 0.1047(9) 0.6234(4) 0.8543(5) 0.030 Uani 1 1 d .
H45 H 0.0483 0.6383 0.8704 0.036 Uiso 1 1 calc R
C46 C 0.1908(10) 0.6148(4) 0.8931(5) 0.028 Uani 1 1 d .
C47 C 0.1722(9) 0.6174(4) 0.9521(5) 0.029 Uani 1 1 d .
H47 H 0.1069 0.6229 0.9646 0.035 Uiso 1 1 calc R
C48 C 0.2491(9) 0.6118(4) 0.9932(5) 0.027 Uani 1 1 d .
C49 C 0.2260(11) 0.6151(6) 1.0582(6) 0.047 Uani 1 1 d .
H49A H 0.2217 0.5818 1.0741 0.070 Uiso 1 1 calc R
H49B H 0.1633 0.6322 1.0636 0.070 Uiso 1 1 calc R
H49C H 0.2786 0.6334 1.0775 0.070 Uiso 1 1 calc R
C50 C 0.3455(8) 0.6059(4) 0.9722(5) 0.026 Uani 1 1 d .
H50 H 0.3983 0.6025 0.9983 0.031 Uiso 1 1 calc R
C51 C 0.3655(9) 0.6049(4) 0.9155(5) 0.025 Uani 1 1 d .
C52 C 0.2860(9) 0.6084(4) 0.8731(5) 0.028 Uani 1 1 d .
C53 C 0.4720(8) 0.5994(5) 0.8940(5) 0.024 Uani 1 1 d .
H53A H 0.5158 0.5928 0.9268 0.029 Uiso 1 1 calc R
H53B H 0.4753 0.5704 0.8686 0.029 Uiso 1 1 calc R
C54 C 0.5092(9) 0.6891(4) 0.8997(5) 0.028 Uani 1 1 d .
H54A H 0.5608 0.7123 0.8867 0.033 Uiso 1 1 calc R
H54B H 0.5255 0.6793 0.9390 0.033 Uiso 1 1 calc R
C55 C 0.4095(8) 0.7159(4) 0.8992(5) 0.027 Uani 1 1 d .
H55A H 0.3631 0.6982 0.9241 0.032 Uiso 1 1 calc R
H55B H 0.4181 0.7497 0.9143 0.032 Uiso 1 1 calc R
C56 C 0.6109(9) 0.6342(5) 0.8419(6) 0.033 Uani 1 1 d .
H56A H 0.6512 0.6218 0.8740 0.040 Uiso 1 1 calc R
H56B H 0.6402 0.6657 0.8293 0.040 Uiso 1 1 calc R
C57 C 0.6176(9) 0.5957(5) 0.7917(5) 0.027 Uani 1 1 d D
H57A H 0.6830 0.5973 0.7737 0.032 Uiso 1 1 calc R
H57B H 0.6070 0.5617 0.8059 0.032 Uiso 1 1 calc R
C58 C 0.1035(10) 0.7541(4) 0.9085(5) 0.029 Uani 1 1 d .
C59 C 0.0554(10) 0.7626(5) 0.9621(5) 0.035 Uani 1 1 d .
H59 H 0.0922 0.7630 0.9964 0.042 Uiso 1 1 calc R
C60 C -0.0459(10) 0.7702(6) 0.9624(6) 0.040 Uani 1 1 d .
H60 H -0.0765 0.7780 0.9973 0.048 Uiso 1 1 calc R
C61 C -0.1051(10) 0.7668(5) 0.9135(5) 0.038 Uani 1 1 d .
H61 H -0.1745 0.7697 0.9159 0.045 Uiso 1 1 calc R
C62 C -0.0593(9) 0.7590(5) 0.8605(6) 0.032 Uani 1 1 d .
H62 H -0.0978 0.7579 0.8269 0.038 Uiso 1 1 calc R
C63 C 0.0444(8) 0.7527(4) 0.8578(5) 0.022 Uani 1 1 d .
C64 C 0.0669(9) 0.7463(4) 0.7558(5) 0.026 Uani 1 1 d .
H64 H -0.0023 0.7501 0.7524 0.032 Uiso 1 1 calc R
C65 C 0.1223(9) 0.7419(4) 0.7033(6) 0.031 Uani 1 1 d .
C66 C 0.0693(10) 0.7460(4) 0.6513(5) 0.028 Uani 1 1 d .
H66 H -0.0001 0.7496 0.6525 0.034 Uiso 1 1 calc R
C67 C 0.0616(11) 0.7462(6) 0.5418(6) 0.047 Uani 1 1 d .
H67A H 0.0276 0.7148 0.5356 0.071 Uiso 1 1 calc R
H67B H 0.1091 0.7516 0.5114 0.071 Uiso 1 1 calc R
H67C H 0.0135 0.7732 0.5418 0.071 Uiso 1 1 calc R
C68 C 0.1153(9) 0.7449(4) 0.5987(5) 0.028 Uani 1 1 d .
C69 C 0.2234(10) 0.7412(4) 0.5997(5) 0.032 Uani 1 1 d .
H69 H 0.2574 0.7411 0.5647 0.038 Uiso 1 1 calc R
C70 C 0.2790(9) 0.7378(4) 0.6505(5) 0.024 Uani 1 1 d .
C71 C 0.2268(9) 0.7347(4) 0.7022(5) 0.023 Uani 1 1 d .
C72 C 0.3888(9) 0.7391(4) 0.6508(5) 0.030 Uani 1 1 d .
H72A H 0.4096 0.7653 0.6776 0.036 Uiso 1 1 calc R
H72B H 0.4102 0.7495 0.6126 0.036 Uiso 1 1 calc R
C73 C 0.4190(9) 0.6496(4) 0.6268(5) 0.027 Uani 1 1 d .
H73A H 0.4728 0.6249 0.6273 0.033 Uiso 1 1 calc R
H73B H 0.4116 0.6619 0.5875 0.033 Uiso 1 1 calc R
C74 C 0.3192(9) 0.6241(4) 0.6463(5) 0.025 Uani 1 1 d .
H74A H 0.2632 0.6468 0.6394 0.031 Uiso 1 1 calc R
H74B H 0.3078 0.5936 0.6243 0.031 Uiso 1 1 calc R
C75 C 0.5520(9) 0.7025(5) 0.6631(5) 0.032 Uani 1 1 d .
H75A H 0.5677 0.7156 0.6251 0.039 Uiso 1 1 calc R
H75B H 0.5886 0.6712 0.6682 0.039 Uiso 1 1 calc R
C76 C 0.5860(10) 0.7391(5) 0.7076(6) 0.036 Uani 1 1 d D
H76A H 0.6585 0.7381 0.7116 0.043 Uiso 1 1 calc R
H76B H 0.5665 0.7730 0.6966 0.043 Uiso 1 1 calc R
C77 C 0.301(3) 0.6158(14) 0.4783(11) 0.212 Uani 1 1 d U
H77A H 0.2716 0.6241 0.4414 0.318 Uiso 1 1 calc R
H77B H 0.3721 0.6196 0.4766 0.318 Uiso 1 1 calc R
H77C H 0.2742 0.6380 0.5073 0.318 Uiso 1 1 calc R
C78 C 0.2927(12) 0.7497(7) 0.0473(7) 0.063 Uani 1 1 d .
H78A H 0.3495 0.7550 0.0723 0.094 Uiso 1 1 calc R
H78B H 0.2965 0.7167 0.0306 0.094 Uiso 1 1 calc R
H78C H 0.2321 0.7526 0.0692 0.094 Uiso 1 1 calc R
C79 C 0.526(3) 0.5154(11) 0.6255(7) 0.221 Uani 1 1 d DU
H79A H 0.5884 0.5268 0.6094 0.332 Uiso 1 1 calc R
H79B H 0.4714 0.5331 0.6077 0.332 Uiso 1 1 calc R
H79C H 0.5189 0.4799 0.6186 0.332 Uiso 1 1 calc R
C80 C 0.6838(12) 0.3198(6) 0.8181(7) 0.057 Uani 1 1 d .
H80A H 0.7437 0.3112 0.8391 0.086 Uiso 1 1 calc R
H80B H 0.6264 0.3151 0.8423 0.086 Uiso 1 1 calc R
H80C H 0.6873 0.3544 0.8061 0.086 Uiso 1 1 calc R
H9I H 0.115(7) 0.597(4) 0.6513(10) 0.010 Uiso 1 1 d D
O24 O 0.6840(7) 0.6027(4) 0.5656(4) 0.050 Uani 1 1 d .
H24A H 0.6425 0.6148 0.5433 0.075 Uiso 1 1 calc R
C89 C 0.7613(11) 0.6380(6) 0.5758(6) 0.050 Uani 1 1 d .
H89A H 0.7329 0.6711 0.5788 0.075 Uiso 1 1 calc R
H89B H 0.8079 0.6372 0.5444 0.075 Uiso 1 1 calc R
H89C H 0.7956 0.6297 0.6111 0.075 Uiso 1 1 calc R

loop_
_atom_site_aniso_label
_atom_site_aniso_U_11
_atom_site_aniso_U_22
_atom_site_aniso_U_33
_atom_site_aniso_U_23
_atom_site_aniso_U_13
_atom_site_aniso_U_12
Ho1 0.024 0.017 0.030 0.001 0.000 -0.001
Ho2 0.025 0.018 0.029 -0.002 0.003 -0.003
Ho3 0.025 0.017 0.027 -0.001 0.002 -0.001
Ni1 0.024 0.019 0.031 0.001 0.003 0.000
Ni2 0.028 0.018 0.025 -0.001 0.002 0.001
Cl1 0.040 0.020 0.060 -0.006 -0.011 -0.002
Cl2 0.088 0.077 0.085 -0.006 -0.011 -0.009
O1 0.025 0.028 0.033 0.002 0.006 0.006
O2 0.027 0.022 0.028 0.005 0.005 -0.002
O3 0.044 0.024 0.049 -0.004 -0.006 -0.005
O4 0.030 0.019 0.023 -0.002 0.004 -0.005
O5 0.021 0.028 0.030 0.003 -0.001 0.002
O6 0.018 0.017 0.028 0.002 0.002 -0.002
O7 0.025 0.019 0.046 -0.006 -0.004 -0.001
O8 0.031 0.024 0.039 0.002 -0.012 0.000
O9 0.025 0.027 0.022 -0.002 0.002 0.003
O10 0.016 0.020 0.026 -0.002 -0.001 0.001
O11 0.028 0.018 0.027 -0.004 -0.006 -0.003
O12 0.036 0.016 0.038 -0.008 -0.003 0.001
O13 0.040 0.018 0.028 -0.003 0.000 0.004
O14 0.025 0.016 0.027 0.000 -0.001 0.001
O15 0.037 0.012 0.018 0.002 -0.005 0.001
O16 0.031 0.031 0.032 0.003 -0.002 -0.004
O17 0.272 0.136 0.120 0.024 0.059 -0.072
O18 0.065 0.055 0.042 0.010 0.006 0.002
O19 0.059 0.021 0.064 0.002 -0.017 -0.023
O20 0.075 0.061 0.083 -0.018 0.000 -0.026
N1 0.025 0.014 0.036 0.002 0.001 0.002
N2 0.040 0.014 0.034 0.002 -0.004 -0.006
N3 0.025 0.009 0.026 -0.001 0.005 -0.002
N4 0.021 0.022 0.035 -0.004 -0.005 -0.005
N5 0.035 0.010 0.030 0.008 0.001 -0.009
N6 0.015 0.018 0.042 -0.010 -0.003 -0.006
N7 0.024 0.023 0.024 0.000 0.000 0.000
N8 0.028 0.020 0.032 -0.002 -0.001 -0.007
C1 0.043 0.011 0.043 0.006 -0.004 0.008
C2 0.047 0.019 0.028 0.002 -0.003 0.002
C3 0.052 0.028 0.035 -0.012 -0.001 0.009
C4 0.068 0.041 0.022 -0.005 0.004 0.016
C5 0.050 0.037 0.030 0.009 0.021 0.018
C6 0.027 0.018 0.040 0.000 0.002 0.005
C7 0.030 0.029 0.030 0.000 0.000 0.000
C8 0.033 0.032 0.033 0.000 0.000 0.000
C9 0.026 0.014 0.061 -0.005 0.001 0.000
C10 0.032 0.011 0.041 -0.001 0.011 0.005
C11 0.037 0.033 0.049 -0.010 0.013 0.001
C12 0.042 0.014 0.044 -0.003 0.018 0.007
C13 0.035 0.013 0.030 -0.006 0.004 0.001
C14 0.023 0.007 0.029 -0.002 0.003 0.003
C15 0.035 0.012 0.039 -0.008 0.012 0.000
C16 0.048 0.028 0.037 -0.008 -0.007 0.003
C17 0.022 0.028 0.042 -0.007 -0.003 -0.009
C18 0.038 0.024 0.035 0.003 0.007 0.005
C19 0.030 0.029 0.030 0.000 0.001 0.000
C20 0.023 0.022 0.023 0.000 0.000 0.000
C21 0.026 0.015 0.040 0.011 0.004 0.005
C22 0.037 0.013 0.061 -0.001 -0.007 0.014
C23 0.029 0.027 0.030 -0.006 -0.005 0.001
C24 0.047 0.011 0.041 -0.003 -0.001 0.001
C25 0.026 0.012 0.029 0.001 -0.007 0.003
C26 0.040 0.012 0.033 -0.006 -0.004 -0.007
C27 0.021 0.007 0.035 -0.004 -0.003 -0.002
C28 0.040 0.021 0.029 0.007 -0.010 -0.006
C29 0.035 0.014 0.035 -0.002 0.004 0.000
C30 0.048 0.031 0.038 0.007 0.004 -0.001
C31 0.022 0.031 0.042 0.002 -0.004 0.004
C32 0.033 0.012 0.030 0.010 -0.001 0.005
C33 0.033 0.009 0.029 0.003 0.000 0.000
C34 0.016 0.017 0.037 0.003 0.004 0.007
C35 0.033 0.026 0.042 -0.005 -0.008 -0.003
C36 0.025 0.018 0.051 -0.008 -0.003 0.004
C37 0.021 0.023 0.048 -0.003 0.009 -0.010
C38 0.024 0.020 0.045 0.002 0.007 -0.011
C39 0.036 0.022 0.035 0.006 0.004 -0.005
C40 0.050 0.007 0.037 0.008 -0.005 -0.002
C41 0.019 0.027 0.058 0.013 -0.007 -0.004
C42 0.039 0.025 0.049 -0.002 0.009 -0.006
C43 0.026 0.020 0.040 0.005 0.005 -0.003
C44 0.030 0.011 0.039 0.000 -0.002 -0.007
C45 0.038 0.017 0.035 0.003 0.010 0.001
C46 0.046 0.016 0.025 0.003 0.010 0.008
C47 0.031 0.014 0.043 -0.005 0.009 0.007
C48 0.046 0.015 0.021 0.006 0.000 0.005
C49 0.061 0.044 0.034 0.005 0.011 -0.006
C50 0.018 0.024 0.036 -0.010 0.002 -0.002
C51 0.038 0.010 0.028 -0.003 0.002 0.005
C52 0.046 0.009 0.028 -0.013 0.011 -0.006
C53 0.020 0.030 0.023 0.002 0.010 0.003
C54 0.036 0.016 0.031 -0.006 -0.003 -0.008
C55 0.026 0.016 0.037 -0.014 -0.007 -0.002
C56 0.037 0.019 0.044 0.002 0.014 0.005
C57 0.028 0.022 0.031 -0.006 -0.012 0.000
C58 0.045 0.012 0.029 0.001 -0.001 -0.003
C59 0.044 0.041 0.019 0.000 -0.002 -0.003
C60 0.036 0.050 0.035 -0.003 0.015 -0.002
C61 0.041 0.039 0.033 0.008 0.017 -0.003
C62 0.036 0.023 0.036 0.010 -0.001 -0.007
C63 0.024 0.014 0.029 0.008 0.008 0.006
C64 0.035 0.009 0.035 0.008 -0.007 -0.006
C65 0.035 0.014 0.045 -0.009 -0.010 0.006
C66 0.043 0.016 0.026 0.004 -0.005 -0.008
C67 0.053 0.048 0.040 0.009 -0.008 -0.015
C68 0.033 0.017 0.033 0.013 -0.004 -0.001
C69 0.051 0.019 0.026 0.005 0.010 0.000
C70 0.028 0.018 0.027 -0.003 0.005 0.001
C71 0.030 0.012 0.026 0.006 0.004 0.003
C72 0.051 0.017 0.023 0.000 0.000 -0.010
C73 0.025 0.023 0.035 0.003 0.003 0.007
C74 0.030 0.018 0.028 0.000 0.009 -0.006
C75 0.028 0.036 0.033 -0.002 0.007 0.005
C76 0.036 0.031 0.041 -0.002 0.016 -0.004
C77 0.318 0.244 0.074 0.002 -0.010 -0.167
C78 0.060 0.076 0.053 0.009 -0.002 0.005
C79 0.207 0.080 0.377 0.010 -0.003 -0.043
C80 0.066 0.040 0.065 -0.005 -0.003 0.006
O24 0.050 0.050 0.050 0.000 0.000 0.000
C89 0.050 0.050 0.050 0.000 0.000 0.000

loop_
_atom_type_symbol
_atom_type_description
_atom_type_scat_dispersion_real
_atom_type_scat_dispersion_imag
_atom_type_scat_source
C C 0.0033 0.0016 'International Tables Vol C Tables 4.2.6.8 and 6.1.1.4'
H H 0.0000 0.0000 'International Tables Vol C Tables 4.2.6.8 and 6.1.1.4'
Cl Cl 0.1484 0.1585 'International Tables Vol C Tables 4.2.6.8 and 6.1.1.4'
Ho Ho -0.2175 4.6783 'International Tables Vol C Tables 4.2.6.8 and 6.1.1.4'
N N 0.0061 0.0033 'International Tables Vol C Tables 4.2.6.8 and 6.1.1.4'
Ni Ni 0.3393 1.1124 'International Tables Vol C Tables 4.2.6.8 and 6.1.1.4'
O O 0.0106 0.0060 'International Tables Vol C Tables 4.2.6.8 and 6.1.1.4'

loop_
_geom_angle_atom_site_label_1
_geom_angle_atom_site_label_2
_geom_angle_atom_site_label_3
_geom_angle
O7 Ho1 O4 140.4(3)
O7 Ho1 O6 87.0(3)
O4 Ho1 O6 68.7(3)
O7 Ho1 O2 64.1(3)
O4 Ho1 O2 89.1(3)
O6 Ho1 O2 99.9(3)
O7 Ho1 O8 133.4(3)
O4 Ho1 O8 81.4(3)
O6 Ho1 O8 95.8(3)
O2 Ho1 O8 157.4(3)
O7 Ho1 O3 76.7(3)
O4 Ho1 O3 135.3(3)
O6 Ho1 O3 154.4(3)
O2 Ho1 O3 90.6(3)
O8 Ho1 O3 82.0(3)
O7 Ho1 N2 124.4(3)
O4 Ho1 N2 70.8(3)
O6 Ho1 N2 139.3(3)
O2 Ho1 N2 76.5(3)
O8 Ho1 N2 81.0(3)
O3 Ho1 N2 65.8(3)
O7 Ho1 N4 69.6(3)
O4 Ho1 N4 129.5(3)
O6 Ho1 N4 77.3(3)
O2 Ho1 N4 133.7(3)
O8 Ho1 N4 65.9(3)
O3 Ho1 N4 78.6(3)
N2 Ho1 N4 134.2(3)
O7 Ho1 Ni1 34.5(2)
O4 Ho1 Ni1 108.17(19)
O6 Ho1 Ni1 79.89(19)
O2 Ho1 Ni1 35.16(19)
O8 Ho1 Ni1 166.7(2)
O3 Ho1 Ni1 96.5(2)
N2 Ho1 Ni1 110.5(2)
N4 Ho1 Ni1 100.9(2)
O7 Ho1 Ho2 114.0(2)
O4 Ho1 Ho2 33.62(19)
O6 Ho1 Ho2 35.50(18)
O2 Ho1 Ho2 91.08(19)
O8 Ho1 Ho2 92.2(2)
O3 Ho1 Ho2 168.7(2)
N2 Ho1 Ho2 103.9(2)
N4 Ho1 Ho2 107.9(2)
Ni1 Ho1 Ho2 91.32(3)
O4 Ho2 O15 101.4(3)
O4 Ho2 O5 79.2(3)
O15 Ho2 O5 84.9(3)
O4 Ho2 O6 66.8(3)
O15 Ho2 O6 155.2(2)
O5 Ho2 O6 112.5(3)
O4 Ho2 O10 158.6(3)
O15 Ho2 O10 66.4(3)
O5 Ho2 O10 82.1(3)
O6 Ho2 O10 131.1(3)
O4 Ho2 O9 79.3(3)
O15 Ho2 O9 76.4(3)
O5 Ho2 O9 147.9(3)
O6 Ho2 O9 79.9(3)
O10 Ho2 O9 112.7(3)
O4 Ho2 N5 130.4(3)
O15 Ho2 N5 100.8(3)
O5 Ho2 N5 146.6(3)
O6 Ho2 N5 74.7(3)
O10 Ho2 N5 70.6(3)
O9 Ho2 N5 63.9(3)
O4 Ho2 N3 106.8(3)
O15 Ho2 N3 134.5(3)
O5 Ho2 N3 66.6(3)
O6 Ho2 N3 70.2(3)
O10 Ho2 N3 74.8(3)
O9 Ho2 N3 143.2(3)
N5 Ho2 N3 87.4(3)
O4 Ho2 Ho1 32.96(19)
O15 Ho2 Ho1 132.82(18)
O5 Ho2 Ho1 92.9(2)
O6 Ho2 Ho1 34.31(18)
O10 Ho2 Ho1 159.90(18)
O9 Ho2 Ho1 81.56(19)
N5 Ho2 Ho1 106.0(2)
N3 Ho2 Ho1 85.3(2)
O4 Ho2 Ho3 132.81(19)
O15 Ho2 Ho3 32.86(18)
O5 Ho2 Ho3 84.2(2)
O6 Ho2 Ho3 158.03(18)
O10 Ho2 Ho3 33.62(18)
O9 Ho2 Ho3 93.38(19)
N5 Ho2 Ho3 83.6(2)
N3 Ho2 Ho3 106.3(2)
Ho1 Ho2 Ho3 165.50(2)
O11 Ho3 O15 140.5(3)
O11 Ho3 O10 87.8(3)
O15 Ho3 O10 68.4(3)
O11 Ho3 O14 63.4(3)
O15 Ho3 O14 89.2(3)
O10 Ho3 O14 100.0(3)
O11 Ho3 O12 133.1(3)
O15 Ho3 O12 81.7(3)
O10 Ho3 O12 94.3(3)
O14 Ho3 O12 158.9(3)
O11 Ho3 O16 78.6(3)
O15 Ho3 O16 133.6(3)
O10 Ho3 O16 155.2(3)
O14 Ho3 O16 92.5(3)
O12 Ho3 O16 80.5(3)
O11 Ho3 N8 124.9(3)
O15 Ho3 N8 70.2(3)
O10 Ho3 N8 138.6(3)
O14 Ho3 N8 77.8(3)
O12 Ho3 N8 81.2(3)
O16 Ho3 N8 65.0(3)
O11 Ho3 N6 68.0(3)
O15 Ho3 N6 130.4(3)
O10 Ho3 N6 76.3(3)
O14 Ho3 N6 131.5(3)
O12 Ho3 N6 67.0(3)
O16 Ho3 N6 79.3(3)
N8 Ho3 N6 135.6(3)
O11 Ho3 Ni2 34.43(19)
O15 Ho3 Ni2 108.0(2)
O10 Ho3 Ni2 80.23(18)
O14 Ho3 Ni2 34.77(18)
O12 Ho3 Ni2 165.8(2)
O16 Ho3 Ni2 99.0(2)
N8 Ho3 Ni2 111.5(2)
N6 Ho3 Ni2 98.9(2)
O11 Ho3 Ho2 115.91(19)
O15 Ho3 Ho2 33.32(19)
O10 Ho3 Ho2 35.23(18)
O14 Ho3 Ho2 93.40(18)
O12 Ho3 Ho2 89.4(2)
O16 Ho3 Ho2 165.4(2)
N8 Ho3 Ho2 103.4(2)
N6 Ho3 Ho2 106.3(2)
Ni2 Ho3 Ho2 93.42(3)
N1 Ni1 O1 88.2(4)
N1 Ni1 O7 171.3(4)
O1 Ni1 O7 95.0(4)
N1 Ni1 O2 96.1(4)
O1 Ni1 O2 174.8(4)
O7 Ni1 O2 81.2(4)
N1 Ni1 Ho1 130.8(3)
O1 Ni1 Ho1 131.8(2)
O7 Ni1 Ho1 42.4(3)
O2 Ni1 Ho1 46.4(2)
N7 Ni2 O13 87.4(4)
N7 Ni2 O14 95.5(4)
O13 Ni2 O14 176.7(4)
N7 Ni2 O11 172.6(4)
O13 Ni2 O11 95.4(4)
O14 Ni2 O11 82.0(3)
N7 Ni2 Ho3 130.3(3)
O13 Ni2 Ho3 132.2(3)
O14 Ni2 Ho3 46.4(2)
O11 Ni2 Ho3 43.8(2)
C6 O1 Ni1 110.5(7)
C14 O2 Ni1 124.6(7)
C14 O2 Ho1 130.7(7)
Ni1 O2 Ho1 98.5(3)
C17 O3 Ho1 124.1(7)
C17 O3 H3 110(2)
Ho1 O3 H3 126(3)
C19 O4 Ho1 120.9(7)
C19 O4 Ho2 122.8(7)
Ho1 O4 Ho2 113.4(3)
C20 O5 Ho2 119.3(7)
C33 O6 Ho1 124.0(7)
C33 O6 Ho2 124.2(7)
Ho1 O6 Ho2 110.2(3)
C38 O7 Ni1 121.0(8)
C38 O7 Ho1 127.1(7)
Ni1 O7 Ho1 103.1(4)
C36 O8 Ho1 125.8(7)
C36 O8 H8 111(2)
Ho1 O8 H8 124(3)
C39 O9 Ho2 121.5(7)
C39 O9 H9I 119(6)
Ho2 O9 H9I 115(7)
C52 O10 Ho3 123.3(6)
C52 O10 Ho2 122.9(7)
Ho3 O10 Ho2 111.1(3)
C55 O11 Ni2 124.0(7)
C55 O11 Ho3 125.9(7)
Ni2 O11 Ho3 101.8(3)
C57 O12 Ho3 125.5(7)
C57 O12 H12 109(2)
Ho3 O12 H12 118(5)
C58 O13 Ni2 111.7(7)
C71 O14 Ni2 126.8(7)
C71 O14 Ho3 128.5(7)
Ni2 O14 Ho3 98.8(3)
C74 O15 Ho3 122.0(6)
C74 O15 Ho2 121.7(6)
Ho3 O15 Ho2 113.8(3)
C76 O16 Ho3 124.5(7)
C76 O16 H16 109(2)
Ho3 O16 H16 125(3)
C77 O17 H17 109.5
C78 O18 H18 109.5
C79 O19 H19 109.5
C80 O20 H20 109.5
C7 N1 C1 123.0(10)
C7 N1 Ni1 125.7(9)
C1 N1 Ni1 111.3(8)
C18 N2 C16 111.5(10)
C18 N2 C15 111.0(10)
C16 N2 C15 109.3(9)
C18 N2 Ho1 105.7(7)
C16 N2 Ho1 106.7(7)
C15 N2 Ho1 112.6(7)
C26 N3 C25 121.4(10)
C26 N3 Ho2 127.7(8)
C25 N3 Ho2 110.8(7)
C35 N4 C34 110.2(9)
C35 N4 C37 110.3(9)
C34 N4 C37 110.9(9)
C35 N4 Ho1 106.6(7)
C34 N4 Ho1 112.0(6)
C37 N4 Ho1 106.6(7)
C45 N5 C44 118.0(10)
C45 N5 Ho2 124.5(8)
C44 N5 Ho2 116.9(7)
C56 N6 C54 110.4(9)
C56 N6 C53 109.7(9)
C54 N6 C53 111.1(9)
C56 N6 Ho3 105.0(7)
C54 N6 Ho3 107.5(7)
C53 N6 Ho3 112.9(6)
C64 N7 C63 122.0(10)
C64 N7 Ni2 126.2(9)
C63 N7 Ni2 111.7(7)
C75 N8 C72 109.0(9)
C75 N8 C73 109.7(9)
C72 N8 C73 111.8(9)
C75 N8 Ho3 107.9(7)
C72 N8 Ho3 110.5(7)
C73 N8 Ho3 107.8(7)
C2 C1 N1 128.5(12)
C2 C1 C6 121.1(12)
N1 C1 C6 110.4(10)
C1 C2 C3 120.0(13)
C1 C2 H2 120.0
C3 C2 H2 120.0
C4 C3 C2 117.6(12)
C4 C3 H3A 121.2
C2 C3 H3A 121.2
C3 C4 C5 123.1(13)
C3 C4 H4 118.5
C5 C4 H4 118.5
C4 C5 C6 120.5(13)
C4 C5 H5 119.8
C6 C5 H5 119.8
O1 C6 C5 122.9(12)
O1 C6 C1 119.4(11)
C5 C6 C1 117.6(12)
N1 C7 C8 125.9(12)
N1 C7 H7 117.0
C8 C7 H7 117.0
C7 C8 C9 120.2(12)
C7 C8 C14 123.2(11)
C9 C8 C14 116.6(12)
C10 C9 C8 124.6(12)
C10 C9 H9 117.7
C8 C9 H9 117.7
C9 C10 C12 117.3(11)
C9 C10 C11 122.2(12)
C12 C10 C11 120.5(11)
C10 C11 H11A 109.5
C10 C11 H11B 109.5
H11A C11 H11B 109.5
C10 C11 H11C 109.5
H11A C11 H11C 109.5
H11B C11 H11C 109.5
C10 C12 C13 120.8(12)
C10 C12 H12A 119.6
C13 C12 H12A 119.6
C14 C13 C12 120.3(11)
C14 C13 C15 120.1(11)
C12 C13 C15 119.5(11)
O2 C14 C13 117.5(10)
O2 C14 C8 122.8(10)
C13 C14 C8 119.6(10)
C13 C15 N2 117.5(10)
C13 C15 H15A 107.9
N2 C15 H15A 107.9
C13 C15 H15B 107.9
N2 C15 H15B 107.9
H15A C15 H15B 107.2
N2 C16 C17 112.0(11)
N2 C16 H16A 109.2
C17 C16 H16A 109.2
N2 C16 H16B 109.2
C17 C16 H16B 109.2
H16A C16 H16B 107.9
O3 C17 C16 108.5(10)
O3 C17 H17A 110.0
C16 C17 H17A 110.0
O3 C17 H17B 110.0
C16 C17 H17B 110.0
H17A C17 H17B 108.4
N2 C18 C19 114.1(10)
N2 C18 H18A 108.7
C19 C18 H18A 108.7
N2 C18 H18B 108.7
C19 C18 H18B 108.7
H18A C18 H18B 107.6
O4 C19 C18 110.6(10)
O4 C19 H19A 109.5
C18 C19 H19A 109.5
O4 C19 H19B 109.5
C18 C19 H19B 109.5
H19A C19 H19B 108.1
O5 C20 C25 119.5(10)
O5 C20 C21 123.0(10)
C25 C20 C21 117.4(10)
C22 C21 C20 120.7(12)
C22 C21 H21 119.6
C20 C21 H21 119.6
C21 C22 C23 122.4(12)
C21 C22 H22 118.8
C23 C22 H22 118.8
C22 C23 C24 119.1(12)
C22 C23 H23 120.5
C24 C23 H23 120.5
C23 C24 C25 119.6(12)
C23 C24 H24 120.2
C25 C24 H24 120.2
C20 C25 C24 120.8(11)
C20 C25 N3 115.4(10)
C24 C25 N3 123.8(11)
N3 C26 C27 125.5(11)
N3 C26 H26 117.3
C27 C26 H26 117.3
C28 C27 C33 119.8(11)
C28 C27 C26 118.3(11)
C33 C27 C26 121.8(11)
C29 C28 C27 123.4(11)
C29 C28 H28 118.3
C27 C28 H28 118.3
C28 C29 C31 116.8(11)
C28 C29 C30 122.1(11)
C31 C29 C30 121.0(11)
C29 C30 H30A 109.5
C29 C30 H30B 109.5
H30A C30 H30B 109.5
C29 C30 H30C 109.5
H30A C30 H30C 109.5
H30B C30 H30C 109.5
C29 C31 C32 121.6(11)
C29 C31 H31 119.2
C32 C31 H31 119.2
C31 C32 C33 120.1(11)
C31 C32 C34 120.3(11)
C33 C32 C34 119.6(10)
O6 C33 C32 119.4(10)
O6 C33 C27 122.6(10)
C32 C33 C27 117.9(11)
C32 C34 N4 114.5(9)
C32 C34 H34A 108.6
N4 C34 H34A 108.6
C32 C34 H34B 108.6
N4 C34 H34B 108.6
H34A C34 H34B 107.6
N4 C35 C36 112.2(10)
N4 C35 H35A 109.2
C36 C35 H35A 109.2
N4 C35 H35B 109.2
C36 C35 H35B 109.2
H35A C35 H35B 107.9
O8 C36 C35 106.7(10)
O8 C36 H36A 110.4
C35 C36 H36A 110.4
O8 C36 H36B 110.4
C35 C36 H36B 110.4
H36A C36 H36B 108.6
C38 C37 N4 113.9(9)
C38 C37 H37A 108.8
N4 C37 H37A 108.8
C38 C37 H37B 108.8
N4 C37 H37B 108.8
H37A C37 H37B 107.7
O7 C38 C37 108.1(10)
O7 C38 H38A 110.1
C37 C38 H38A 110.1
O7 C38 H38B 110.1
C37 C38 H38B 110.1
H38A C38 H38B 108.4
O9 C39 C40 122.0(12)
O9 C39 C44 118.0(11)
C40 C39 C44 120.0(12)
C39 C40 C41 119.5(12)
C39 C40 H40 120.2
C41 C40 H40 120.2
C42 C41 C40 120.1(12)
C42 C41 H41 120.0
C40 C41 H41 120.0
C41 C42 C43 119.8(12)
C41 C42 H42 120.1
C43 C42 H42 120.1
C44 C43 C42 120.1(12)
C44 C43 H43 120.0
C42 C43 H43 120.0
C43 C44 C39 120.4(11)
C43 C44 N5 126.3(11)
C39 C44 N5 113.3(11)
N5 C45 C46 126.4(11)
N5 C45 H45 116.8
C46 C45 H45 116.8
C52 C46 C47 120.8(12)
C52 C46 C45 122.3(11)
C47 C46 C45 116.6(11)
C46 C47 C48 121.7(11)
C46 C47 H47 119.1
C48 C47 H47 119.1
C50 C48 C47 116.8(11)
C50 C48 C49 122.8(11)
C47 C48 C49 120.4(12)
C48 C49 H49A 109.5
C48 C49 H49B 109.5
H49A C49 H49B 109.5
C48 C49 H49C 109.5
H49A C49 H49C 109.5
H49B C49 H49C 109.5
C51 C50 C48 122.4(11)
C51 C50 H50 118.8
C48 C50 H50 118.8
C50 C51 C52 121.0(11)
C50 C51 C53 121.0(11)
C52 C51 C53 117.9(10)
C46 C52 O10 124.5(11)
C46 C52 C51 117.2(11)
O10 C52 C51 118.3(10)
N6 C53 C51 114.1(9)
N6 C53 H53A 108.7
C51 C53 H53A 108.7
N6 C53 H53B 108.7
C51 C53 H53B 108.7
H53A C53 H53B 107.6
N6 C54 C55 112.9(9)
N6 C54 H54A 109.0
C55 C54 H54A 109.0
N6 C54 H54B 109.0
C55 C54 H54B 109.0
H54A C54 H54B 107.8
O11 C55 C54 111.1(10)
O11 C55 H55A 109.4
C54 C55 H55A 109.4
O11 C55 H55B 109.4
C54 C55 H55B 109.4
H55A C55 H55B 108.0
N6 C56 C57 115.0(10)
N6 C56 H56A 108.5
C57 C56 H56A 108.5
N6 C56 H56B 108.5
C57 C56 H56B 108.5
H56A C56 H56B 107.5
O12 C57 C56 106.5(9)
O12 C57 H57A 110.4
C56 C57 H57A 110.4
O12 C57 H57B 110.4
C56 C57 H57B 110.4
H57A C57 H57B 108.6
O13 C58 C63 117.7(11)
O13 C58 C59 123.7(11)
C63 C58 C59 118.6(12)
C60 C59 C58 118.7(11)
C60 C59 H59 120.6
C58 C59 H59 120.6
C59 C60 C61 123.1(12)
C59 C60 H60 118.4
C61 C60 H60 118.4
C60 C61 C62 118.9(13)
C60 C61 H61 120.6
C62 C61 H61 120.6
C61 C62 C63 120.0(12)
C61 C62 H62 120.0
C63 C62 H62 120.0
C62 C63 C58 120.5(11)
C62 C63 N7 128.2(11)
C58 C63 N7 111.2(10)
N7 C64 C65 125.8(12)
N7 C64 H64 117.1
C65 C64 H64 117.1
C66 C65 C71 119.4(12)
C66 C65 C64 117.7(11)
C71 C65 C64 122.9(11)
C68 C66 C65 122.6(13)
C68 C66 H66 118.7
C65 C66 H66 118.7
C68 C67 H67A 109.5
C68 C67 H67B 109.5
H67A C67 H67B 109.5
C68 C67 H67C 109.5
H67A C67 H67C 109.5
H67B C67 H67C 109.5
C66 C68 C69 116.2(11)
C66 C68 C67 124.6(12)
C69 C68 C67 119.2(12)
C70 C69 C68 123.0(11)
C70 C69 H69 118.5
C68 C69 H69 118.5
C69 C70 C71 117.7(11)
C69 C70 C72 122.1(11)
C71 C70 C72 120.2(11)
O14 C71 C70 117.7(10)
O14 C71 C65 121.7(10)
C70 C71 C65 120.5(11)
C70 C72 N8 118.9(10)
C70 C72 H72A 107.6
N8 C72 H72A 107.6
C70 C72 H72B 107.6
N8 C72 H72B 107.6
H72A C72 H72B 107.0
N8 C73 C74 110.4(9)
N8 C73 H73A 109.6
C74 C73 H73A 109.6
N8 C73 H73B 109.6
C74 C73 H73B 109.6
H73A C73 H73B 108.1
O15 C74 C73 108.9(9)
O15 C74 H74A 109.9
C73 C74 H74A 109.9
O15 C74 H74B 109.9
C73 C74 H74B 109.9
H74A C74 H74B 108.3
N8 C75 C76 112.6(10)
N8 C75 H75A 109.1
C76 C75 H75A 109.1
N8 C75 H75B 109.1
C76 C75 H75B 109.1
H75A C75 H75B 107.8
O16 C76 C75 107.3(10)
O16 C76 H76A 110.3
C75 C76 H76A 110.3
O16 C76 H76B 110.3
C75 C76 H76B 110.3
H76A C76 H76B 108.5
O17 C77 H77A 109.5
O17 C77 H77B 109.5
H77A C77 H77B 109.5
O17 C77 H77C 109.5
H77A C77 H77C 109.5
H77B C77 H77C 109.5
O18 C78 H78A 109.5
O18 C78 H78B 109.5
H78A C78 H78B 109.5
O18 C78 H78C 109.5
H78A C78 H78C 109.5
H78B C78 H78C 109.5
O19 C79 H79A 109.5
O19 C79 H79B 109.5
H79A C79 H79B 109.5
O19 C79 H79C 109.5
H79A C79 H79C 109.5
H79B C79 H79C 109.5
O20 C80 H80A 109.5
O20 C80 H80B 109.5
H80A C80 H80B 109.5
O20 C80 H80C 109.5
H80A C80 H80C 109.5
H80B C80 H80C 109.5
C89 O24 H24A 109.5
O24 C89 H89A 109.5
O24 C89 H89B 109.5
H89A C89 H89B 109.5
O24 C89 H89C 109.5
H89A C89 H89C 109.5
H89B C89 H89C 109.5

loop_
_geom_bond_atom_site_label_1
_geom_bond_atom_site_label_2
_geom_bond_distance
Ho1 O7 2.229(8)
Ho1 O4 2.271(8)
Ho1 O6 2.300(8)
Ho1 O2 2.356(8)
Ho1 O8 2.370(8)
Ho1 O3 2.402(8)
Ho1 N2 2.566(10)
Ho1 N4 2.575(9)
Ho1 Ni1 3.2186(16)
Ho1 Ho2 3.8301(8)
Ho2 O4 2.311(7)
Ho2 O15 2.314(8)
Ho2 O5 2.336(8)
Ho2 O6 2.370(7)
Ho2 O10 2.383(7)
Ho2 O9 2.412(8)
Ho2 N5 2.525(10)
Ho2 N3 2.528(9)
Ho2 Ho3 3.8533(8)
Ho3 O11 2.277(8)
Ho3 O15 2.286(7)
Ho3 O10 2.288(8)
Ho3 O14 2.361(7)
Ho3 O12 2.386(8)
Ho3 O16 2.405(8)
Ho3 N8 2.567(10)
Ho3 N6 2.613(10)
Ho3 Ni2 3.2200(16)
Ni1 N1 1.843(9)
Ni1 O1 1.843(8)
Ni1 O7 1.870(8)
Ni1 O2 1.874(8)
Ni2 N7 1.843(9)
Ni2 O13 1.845(8)
Ni2 O14 1.858(8)
Ni2 O11 1.860(8)
O1 C6 1.307(14)
O2 C14 1.337(13)
O3 C17 1.434(15)
O3 H3 0.852(10)
O4 C19 1.415(14)
O5 C20 1.339(13)
O6 C33 1.344(13)
O7 C38 1.423(13)
O8 C36 1.431(14)
O8 H8 0.852(10)
O9 C39 1.353(15)
O9 H9I 0.852(10)
O10 C52 1.366(13)
O11 C55 1.384(13)
O12 C57 1.416(13)
O12 H12 0.850(10)
O13 C58 1.335(15)
O14 C71 1.371(13)
O15 C74 1.407(13)
O16 C76 1.446(14)
O16 H16 0.850(10)
O17 C77 1.41(3)
O17 H17 0.8200
O18 C78 1.427(18)
O18 H18 0.8200
O19 C79 1.476(10)
O19 H19 0.8200
O20 C80 1.424(17)
O20 H20 0.8200
N1 C7 1.308(15)
N1 C1 1.409(16)
N2 C18 1.466(15)
N2 C16 1.488(15)
N2 C15 1.497(15)
N3 C26 1.265(14)
N3 C25 1.433(14)
N4 C35 1.466(15)
N4 C34 1.502(14)
N4 C37 1.530(15)
N5 C45 1.303(15)
N5 C44 1.426(15)
N6 C56 1.453(15)
N6 C54 1.473(14)
N6 C53 1.483(14)
N7 C64 1.307(14)
N7 C63 1.423(14)
N8 C75 1.451(15)
N8 C72 1.493(15)
N8 C73 1.495(15)
C1 C2 1.390(17)
C1 C6 1.426(17)
C2 C3 1.434(17)
C2 H2 0.9300
C3 C4 1.375(19)
C3 H3A 0.9300
C4 C5 1.382(18)
C4 H4 0.9300
C5 C6 1.403(17)
C5 H5 0.9300
C7 C8 1.383(17)
C7 H7 0.9300
C8 C9 1.419(17)
C8 C14 1.427(16)
C9 C10 1.355(17)
C9 H9 0.9300
C10 C12 1.404(18)
C10 C11 1.510(17)
C11 H11A 0.9600
C11 H11B 0.9600
C11 H11C 0.9600
C12 C13 1.414(17)
C12 H12A 0.9300
C13 C14 1.385(15)
C13 C15 1.489(17)
C15 H15A 0.9700
C15 H15B 0.9700
C16 C17 1.497(17)
C16 H16A 0.9700
C16 H16B 0.9700
C17 H17A 0.9700
C17 H17B 0.9700
C18 C19 1.490(17)
C18 H18A 0.9700
C18 H18B 0.9700
C19 H19A 0.9700
C19 H19B 0.9700
C20 C25 1.395(16)
C20 C21 1.409(16)
C21 C22 1.353(17)
C21 H21 0.9300
C22 C23 1.371(18)
C22 H22 0.9300
C23 C24 1.379(17)
C23 H23 0.9300
C24 C25 1.415(16)
C24 H24 0.9300
C26 C27 1.461(16)
C26 H26 0.9300
C27 C28 1.379(16)
C27 C33 1.417(16)
C28 C29 1.379(17)
C28 H28 0.9300
C29 C31 1.403(17)
C29 C30 1.527(17)
C30 H30A 0.9600
C30 H30B 0.9600
C30 H30C 0.9600
C31 C32 1.404(17)
C31 H31 0.9300
C32 C33 1.407(16)
C32 C34 1.473(16)
C34 H34A 0.9700
C34 H34B 0.9700
C35 C36 1.519(17)
C35 H35A 0.9700
C35 H35B 0.9700
C36 H36A 0.9700
C36 H36B 0.9700
C37 C38 1.504(17)
C37 H37A 0.9700
C37 H37B 0.9700
C38 H38A 0.9700
C38 H38B 0.9700
C39 C40 1.374(17)
C39 C44 1.412(17)
C40 C41 1.418(17)
C40 H40 0.9300
C41 C42 1.388(18)
C41 H41 0.9300
C42 C43 1.403(18)
C42 H42 0.9300
C43 C44 1.371(16)
C43 H43 0.9300
C45 C46 1.470(17)
C45 H45 0.9300
C46 C52 1.364(17)
C46 C47 1.390(16)
C47 C48 1.401(16)
C47 H47 0.9300
C48 C50 1.385(16)
C48 C49 1.542(17)
C49 H49A 0.9600
C49 H49B 0.9600
C49 H49C 0.9600
C50 C51 1.340(16)
C50 H50 0.9300
C51 C52 1.443(17)
C51 C53 1.514(16)
C53 H53A 0.9700
C53 H53B 0.9700
C54 C55 1.506(16)
C54 H54A 0.9700
C54 H54B 0.9700
C55 H55A 0.9700
C55 H55B 0.9700
C56 C57 1.550(16)
C56 H56A 0.9700
C56 H56B 0.9700
C57 H57A 0.9700
C57 H57B 0.9700
C58 C63 1.409(17)
C58 C59 1.419(17)
C59 C60 1.366(18)
C59 H59 0.9300
C60 C61 1.379(18)
C60 H60 0.9300
C61 C62 1.388(17)
C61 H61 0.9300
C62 C63 1.394(16)
C62 H62 0.9300
C64 C65 1.430(18)
C64 H64 0.9300
C65 C66 1.396(17)
C65 C71 1.405(16)
C66 C68 1.366(17)
C66 H66 0.9300
C67 C68 1.497(17)
C67 H67A 0.9600
C67 H67B 0.9600
C67 H67C 0.9600
C68 C69 1.444(17)
C69 C70 1.389(17)
C69 H69 0.9300
C70 C71 1.392(16)
C70 C72 1.463(16)
C72 H72A 0.9700
C72 H72B 0.9700
C73 C74 1.561(15)
C73 H73A 0.9700
C73 H73B 0.9700
C74 H74A 0.9700
C74 H74B 0.9700
C75 C76 1.485(17)
C75 H75A 0.9700
C75 H75B 0.9700
C76 H76A 0.9700
C76 H76B 0.9700
C77 H77A 0.9600
C77 H77B 0.9600
C77 H77C 0.9600
C78 H78A 0.9600
C78 H78B 0.9600
C78 H78C 0.9600
C79 H79A 0.9600
C79 H79B 0.9600
C79 H79C 0.9600
C80 H80A 0.9600
C80 H80B 0.9600
C80 H80C 0.9600
O24 C89 1.411(16)
O24 H24A 0.8200
C89 H89A 0.9600
C89 H89B 0.9600
C89 H89C 0.9600
